data_4113908
loop_
_publ_author_name
'Yoshifumi Hachisu'
'Jeffrey W. Bode'
'Keisuke Suzuki'

_publ_section_title
;
 Catalytic Intramolecular Crossed Aldehyde-Ketone Benzoin Reactions: A
 Novel Synthesis of Functionalized Preanthraquinones
;
_journal_name_full 'Journal of the American Chemical Society'
_journal_page_first 8432
_journal_page_last 8433
_journal_paper_doi 10.1021/ja035308f
_journal_volume 125
_journal_year 2003
_chemical_formula_sum 'C19 H19 N O6'
_chemical_formula_weight 357.35
_chemical_name_systematic
; 
 ? 
;
_space_group_IT_number 2
_symmetry_cell_setting triclinic
_symmetry_space_group_name_Hall '-P 1'
_symmetry_space_group_name_H-M 'P -1'
_atom_sites_solution_hydrogens geom
_atom_sites_solution_primary direct
_atom_sites_solution_secondary difmap
_audit_creation_method SHELXL-97
_cell_angle_alpha 102.588(6)
_cell_angle_beta 105.928(7)
_cell_angle_gamma 89.890(5)
_cell_formula_units_Z 2
_cell_length_a 7.565(2)
_cell_length_b 10.303(3)
_cell_length_c 11.618(4)
_cell_measurement_temperature 293(2)
_cell_volume 848.2(4)
_computing_structure_refinement 'SHELXL-97 (Sheldrick, 1997)'
_computing_structure_solution 'SHELXS-97 (Sheldrick, 1990)'
_diffrn_ambient_temperature 293(2)
_diffrn_detector_area_resol_mean 12
_diffrn_measured_fraction_theta_full 0.975
_diffrn_measured_fraction_theta_max 0.975
_diffrn_measurement_device_type 'AFC7 Mercury CCD'
_diffrn_measurement_method '\w scan'
_diffrn_radiation_monochromator graphite
_diffrn_radiation_source 'RIGAKU UX-18 rotating anode'
_diffrn_radiation_type MoK\a
_diffrn_radiation_wavelength 0.71073
_diffrn_reflns_av_R_equivalents 0.0179
_diffrn_reflns_av_sigmaI/netI 0.0336
_diffrn_reflns_limit_h_max 9
_diffrn_reflns_limit_h_min 0
_diffrn_reflns_limit_k_max 13
_diffrn_reflns_limit_k_min -13
_diffrn_reflns_limit_l_max 13
_diffrn_reflns_limit_l_min -14
_diffrn_reflns_number 3651
_diffrn_reflns_theta_full 27.12
_diffrn_reflns_theta_max 27.12
_diffrn_reflns_theta_min 3.06
_exptl_absorpt_coefficient_mu 0.105
_exptl_absorpt_correction_T_max 0.9900
_exptl_absorpt_correction_T_min 0.7945
_exptl_absorpt_correction_type multi-scan
_exptl_crystal_colour colourless
_exptl_crystal_density_diffrn 1.399
_exptl_crystal_description plate
_exptl_crystal_F_000 376
_exptl_crystal_size_max 0.4
_exptl_crystal_size_mid 0.3
_exptl_crystal_size_min 0.1
_refine_diff_density_max 0.410
_refine_diff_density_min -0.232
_refine_diff_density_rms 0.042
_refine_ls_extinction_method none
_refine_ls_goodness_of_fit_ref 1.018
_refine_ls_hydrogen_treatment mixed
_refine_ls_matrix_type full
_refine_ls_number_parameters 239
_refine_ls_number_reflns 3651
_refine_ls_number_restraints 0
_refine_ls_restrained_S_all 1.018
_refine_ls_R_factor_all 0.0735
_refine_ls_R_factor_gt 0.0563
_refine_ls_shift/su_max 0.000
_refine_ls_shift/su_mean 0.000
_refine_ls_structure_factor_coef Fsqd
_refine_ls_weighting_details 'calc w=1/[\s^2^(Fo^2^)+(0.1189P)^2^+0.0270P] where P=(Fo^2^+2Fc^2^)/3'
_refine_ls_weighting_scheme calc
_refine_ls_wR_factor_gt 0.1627
_refine_ls_wR_factor_ref 0.1734
_reflns_number_gt 2709
_reflns_number_total 3651
_reflns_threshold_expression >2sigma(I)
_cod_data_source_file ja035308fsi20030407_113649.cif
_cod_data_source_block C19H19NO6
_cod_database_code 4113908

loop_
_symmetry_equiv_pos_as_xyz
'x, y, z'
'-x, -y, -z'

loop_
_atom_site_label
_atom_site_type_symbol
_atom_site_fract_x
_atom_site_fract_y
_atom_site_fract_z
_atom_site_U_iso_or_equiv
_atom_site_adp_type
_atom_site_occupancy
_atom_site_symmetry_multiplicity
_atom_site_calc_flag
_atom_site_refinement_flags
N N 0.3938(2) 0.18195(14) 0.46152(14) 0.0470(4) Uani 1 1 d .
O1 O 0.6214(2) 0.36757(12) 0.41538(14) 0.0585(4) Uani 1 1 d .
O2 O 0.6320(2) -0.20134(13) 0.17539(15) 0.0628(4) Uani 1 1 d .
O3 O 0.25323(18) 0.09820(12) 0.47618(11) 0.0473(3) Uani 1 1 d .
O4 O 0.24196(18) -0.08753(12) 0.09946(11) 0.0486(3) Uani 1 1 d .
H4 H 0.2301 -0.1731 0.0464 0.091(8) Uiso 1 1 d R
O5 O 0.2224(2) -0.36223(13) 0.02306(12) 0.0585(4) Uani 1 1 d .
O6 O 0.3699(2) -0.46693(12) 0.16850(13) 0.0583(4) Uani 1 1 d .
C1 C 0.6823(2) 0.26807(16) 0.34094(17) 0.0438(4) Uani 1 1 d .
C2 C 0.8268(3) 0.28301(19) 0.29155(19) 0.0526(5) Uani 1 1 d .
H2 H 0.8882 0.3661 0.3086 0.063 Uiso 1 1 calc R
C3 C 0.8801(3) 0.1744(2) 0.2167(2) 0.0563(5) Uani 1 1 d .
H3 H 0.9774 0.1852 0.1845 0.068 Uiso 1 1 calc R
C4 C 0.7899(3) 0.05146(19) 0.19034(18) 0.0490(5) Uani 1 1 d .
H4A H 0.8262 -0.0205 0.1401 0.059 Uiso 1 1 calc R
C5 C 0.6446(2) 0.03396(16) 0.23819(15) 0.0387(4) Uani 1 1 d .
C6 C 0.5532(2) -0.10366(16) 0.20744(15) 0.0399(4) Uani 1 1 d .
C7 C 0.3532(2) -0.11458(15) 0.21215(14) 0.0343(4) Uani 1 1 d .
C8 C 0.2949(2) -0.24712(14) 0.23625(14) 0.0355(4) Uani 1 1 d .
H8 H 0.3843 -0.2627 0.3101 0.043 Uiso 1 1 calc R
C9 C 0.1022(2) -0.23738(16) 0.25997(16) 0.0424(4) Uani 1 1 d .
H9 H 0.0180 -0.2097 0.1902 0.051 Uiso 1 1 calc R
C10 C 0.1043(2) -0.13099(17) 0.37785(16) 0.0440(4) Uani 1 1 d .
H10A H -0.0195 -0.1037 0.3742 0.053 Uiso 1 1 calc R
H10B H 0.1491 -0.1682 0.4496 0.053 Uiso 1 1 calc R
C11 C 0.2258(2) -0.01456(16) 0.38713(15) 0.0389(4) Uani 1 1 d .
C12 C 0.3333(2) -0.00819(15) 0.31465(14) 0.0341(4) Uani 1 1 d .
C13 C 0.4392(2) 0.11426(14) 0.36496(14) 0.0361(4) Uani 1 1 d .
C14 C 0.5896(2) 0.14268(15) 0.31551(15) 0.0369(4) Uani 1 1 d .
C15 C 0.6938(3) 0.50068(18) 0.4326(2) 0.0651(6) Uani 1 1 d .
H15A H 0.8243 0.5063 0.4704 0.098 Uiso 1 1 calc R
H15B H 0.6360 0.5609 0.4847 0.098 Uiso 1 1 calc R
H15C H 0.6698 0.5242 0.3545 0.098 Uiso 1 1 calc R
C16 C 0.0234(3) -0.3700(2) 0.2682(2) 0.0626(6) Uani 1 1 d .
H16A H 0.1089 -0.4041 0.3307 0.094 Uiso 1 1 calc R
H16B H 0.0026 -0.4324 0.1906 0.094 Uiso 1 1 calc R
H16C H -0.0911 -0.3570 0.2886 0.094 Uiso 1 1 calc R
C17 C 0.2920(2) -0.36300(16) 0.13005(16) 0.0414(4) Uani 1 1 d .
C18 C 0.3694(4) -0.59069(18) 0.0793(2) 0.0719(7) Uani 1 1 d .
H18A H 0.4946 -0.6168 0.0867 0.086 Uiso 1 1 calc R
H18B H 0.3165 -0.5781 -0.0033 0.086 Uiso 1 1 calc R
C19 C 0.2616(4) -0.6940(2) 0.1019(3) 0.0788(7) Uani 1 1 d .
H19A H 0.3004 -0.6948 0.1876 0.118 Uiso 1 1 calc R
H19B H 0.2797 -0.7790 0.0543 0.118 Uiso 1 1 calc R
H19C H 0.1336 -0.6764 0.0787 0.118 Uiso 1 1 calc R

loop_
_atom_site_aniso_label
_atom_site_aniso_U_11
_atom_site_aniso_U_22
_atom_site_aniso_U_33
_atom_site_aniso_U_23
_atom_site_aniso_U_13
_atom_site_aniso_U_12
N 0.0561(9) 0.0372(7) 0.0494(8) -0.0002(6) 0.0254(7) -0.0050(7)
O1 0.0687(9) 0.0310(6) 0.0777(9) -0.0006(6) 0.0335(7) -0.0103(6)
O2 0.0568(8) 0.0417(7) 0.0931(11) -0.0054(7) 0.0424(8) 0.0012(6)
O3 0.0553(7) 0.0421(6) 0.0481(7) -0.0004(5) 0.0287(6) -0.0020(5)
O4 0.0593(8) 0.0452(7) 0.0386(6) 0.0120(5) 0.0076(5) 0.0011(6)
O5 0.0738(9) 0.0494(7) 0.0411(7) -0.0015(6) 0.0072(6) -0.0016(7)
O6 0.0865(10) 0.0326(6) 0.0567(8) 0.0053(6) 0.0255(7) 0.0092(6)
C1 0.0467(9) 0.0348(8) 0.0491(9) 0.0085(7) 0.0127(7) -0.0042(7)
C2 0.0512(10) 0.0445(9) 0.0641(12) 0.0142(9) 0.0179(9) -0.0122(8)
C3 0.0488(10) 0.0601(11) 0.0679(13) 0.0193(10) 0.0257(9) -0.0082(9)
C4 0.0490(10) 0.0478(10) 0.0571(11) 0.0105(8) 0.0270(8) 0.0007(8)
C5 0.0395(8) 0.0363(8) 0.0423(9) 0.0083(7) 0.0154(7) -0.0011(7)
C6 0.0430(9) 0.0347(8) 0.0430(9) 0.0019(7) 0.0193(7) 0.0017(7)
C7 0.0369(8) 0.0320(7) 0.0338(7) 0.0053(6) 0.0115(6) -0.0004(6)
C8 0.0393(8) 0.0304(7) 0.0357(8) 0.0060(6) 0.0098(6) -0.0019(6)
C9 0.0423(9) 0.0400(8) 0.0457(9) 0.0073(7) 0.0152(7) -0.0057(7)
C10 0.0448(9) 0.0456(9) 0.0471(9) 0.0096(8) 0.0224(8) -0.0035(8)
C11 0.0423(8) 0.0350(8) 0.0404(8) 0.0052(7) 0.0160(7) 0.0015(7)
C12 0.0359(8) 0.0302(7) 0.0371(8) 0.0062(6) 0.0129(6) 0.0019(6)
C13 0.0406(8) 0.0284(7) 0.0391(8) 0.0055(6) 0.0125(7) 0.0014(6)
C14 0.0387(8) 0.0321(8) 0.0403(8) 0.0086(7) 0.0114(7) -0.0019(6)
C15 0.0692(13) 0.0315(9) 0.0910(16) 0.0059(10) 0.0224(12) -0.0097(9)
C16 0.0648(12) 0.0503(10) 0.0782(14) 0.0100(10) 0.0325(11) -0.0146(10)
C17 0.0419(9) 0.0344(8) 0.0461(9) 0.0037(7) 0.0137(7) -0.0043(7)
C18 0.1072(19) 0.0333(9) 0.0795(15) -0.0031(10) 0.0455(14) 0.0040(11)
C19 0.0969(19) 0.0518(12) 0.0814(16) 0.0085(12) 0.0195(14) -0.0119(12)

loop_
_atom_type_symbol
_atom_type_description
_atom_type_scat_dispersion_real
_atom_type_scat_dispersion_imag
_atom_type_scat_source
C C 0.0033 0.0016 'International Tables Vol C Tables 4.2.6.8 and 6.1.1.4'
H H 0.0000 0.0000 'International Tables Vol C Tables 4.2.6.8 and 6.1.1.4'
O O 0.0106 0.0060 'International Tables Vol C Tables 4.2.6.8 and 6.1.1.4'
N N 0.0061 0.0033 'International Tables Vol C Tables 4.2.6.8 and 6.1.1.4'

loop_
_geom_angle_atom_site_label_1
_geom_angle_atom_site_label_2
_geom_angle_atom_site_label_3
_geom_angle
C13 N O3 104.75(12)
C1 O1 C15 118.28(16)
C11 O3 N 108.18(12)
C7 O4 H4 100.6
C17 O6 C18 119.45(16)
O1 C1 C2 124.66(15)
O1 C1 C14 115.47(16)
C2 C1 C14 119.87(17)
C1 C2 C3 120.41(16)
C1 C2 H2 119.8
C3 C2 H2 119.8
C4 C3 C2 120.35(18)
C4 C3 H3 119.8
C2 C3 H3 119.8
C3 C4 C5 120.38(18)
C3 C4 H4A 119.8
C5 C4 H4A 119.8
C4 C5 C14 120.13(15)
C4 C5 C6 117.81(15)
C14 C5 C6 122.04(14)
O2 C6 C5 121.21(15)
O2 C6 C7 121.39(15)
C5 C6 C7 117.33(14)
O4 C7 C12 108.43(13)
O4 C7 C6 105.92(13)
C12 C7 C6 107.47(12)
O4 C7 C8 113.34(12)
C12 C7 C8 106.76(13)
C6 C7 C8 114.65(13)
C17 C8 C7 111.48(13)
C17 C8 C9 110.32(12)
C7 C8 C9 109.69(13)
C17 C8 H8 108.4
C7 C8 H8 108.4
C9 C8 H8 108.4
C16 C9 C10 108.94(15)
C16 C9 C8 113.00(15)
C10 C9 C8 112.20(13)
C16 C9 H9 107.5
C10 C9 H9 107.5
C8 C9 H9 107.5
C11 C10 C9 109.03(13)
C11 C10 H10A 109.9
C9 C10 H10A 109.9
C11 C10 H10B 109.9
C9 C10 H10B 109.9
H10A C10 H10B 108.3
C12 C11 O3 109.78(14)
C12 C11 C10 125.50(15)
O3 C11 C10 124.58(15)
C11 C12 C13 106.08(14)
C11 C12 C7 126.50(14)
C13 C12 C7 127.05(14)
N C13 C12 111.15(14)
N C13 C14 129.23(14)
C12 C13 C14 119.27(14)
C1 C14 C5 118.86(15)
C1 C14 C13 124.70(15)
C5 C14 C13 116.44(13)
O1 C15 H15A 109.5
O1 C15 H15B 109.5
H15A C15 H15B 109.5
O1 C15 H15C 109.5
H15A C15 H15C 109.5
H15B C15 H15C 109.5
C9 C16 H16A 109.5
C9 C16 H16B 109.5
H16A C16 H16B 109.5
C9 C16 H16C 109.5
H16A C16 H16C 109.5
H16B C16 H16C 109.5
O5 C17 O6 124.04(16)
O5 C17 C8 124.17(16)
O6 C17 C8 111.76(14)
O6 C18 C19 109.07(19)
O6 C18 H18A 109.9
C19 C18 H18A 109.9
O6 C18 H18B 109.9
C19 C18 H18B 109.9
H18A C18 H18B 108.3
C18 C19 H19A 109.5
C18 C19 H19B 109.5
H19A C19 H19B 109.5
C18 C19 H19C 109.5
H19A C19 H19C 109.5
H19B C19 H19C 109.5

loop_
_geom_bond_atom_site_label_1
_geom_bond_atom_site_label_2
_geom_bond_distance
N C13 1.316(2)
N O3 1.4390(19)
O1 C1 1.357(2)
O1 C15 1.430(2)
O2 C6 1.209(2)
O3 C11 1.3499(19)
O4 C7 1.4329(19)
O4 H4 0.9479
O5 C17 1.211(2)
O6 C17 1.325(2)
O6 C18 1.457(2)
C1 C2 1.390(3)
C1 C14 1.404(2)
C2 C3 1.392(3)
C2 H2 0.9300
C3 C4 1.373(3)
C3 H3 0.9300
C4 C5 1.389(2)
C4 H4A 0.9300
C5 C14 1.414(2)
C5 C6 1.504(2)
C6 C7 1.535(2)
C7 C12 1.473(2)
C7 C8 1.541(2)
C8 C17 1.514(2)
C8 C9 1.555(2)
C8 H8 0.9800
C9 C16 1.524(2)
C9 C10 1.553(2)
C9 H9 0.9800
C10 C11 1.479(2)
C10 H10A 0.9700
C10 H10B 0.9700
C11 C12 1.333(2)
C12 C13 1.414(2)
C13 C14 1.464(2)
C15 H15A 0.9600
C15 H15B 0.9600
C15 H15C 0.9600
C16 H16A 0.9600
C16 H16B 0.9600
C16 H16C 0.9600
C18 C19 1.452(3)
C18 H18A 0.9700
C18 H18B 0.9700
C19 H19A 0.9600
C19 H19B 0.9600
C19 H19C 0.9600

loop_
_geom_torsion_atom_site_label_1
_geom_torsion_atom_site_label_2
_geom_torsion_atom_site_label_3
_geom_torsion_atom_site_label_4
_geom_torsion
C13 N O3 C11 0.41(18)
C15 O1 C1 C2 8.3(3)
C15 O1 C1 C14 -172.34(17)
O1 C1 C2 C3 179.49(18)
C14 C1 C2 C3 0.1(3)
C1 C2 C3 C4 0.4(3)
C2 C3 C4 C5 -0.1(3)
C3 C4 C5 C14 -0.6(3)
C3 C4 C5 C6 -179.07(17)
C4 C5 C6 O2 21.7(3)
C14 C5 C6 O2 -156.71(19)
C4 C5 C6 C7 -155.29(16)
C14 C5 C6 C7 26.3(2)
O2 C6 C7 O4 -97.3(2)
C5 C6 C7 O4 79.70(16)
O2 C6 C7 C12 146.92(18)
C5 C6 C7 C12 -36.06(19)
O2 C6 C7 C8 28.4(2)
C5 C6 C7 C8 -154.55(14)
O4 C7 C8 C17 55.15(18)
C12 C7 C8 C17 174.47(12)
C6 C7 C8 C17 -66.64(17)
O4 C7 C8 C9 -67.34(16)
C12 C7 C8 C9 51.98(16)
C6 C7 C8 C9 170.87(12)
C17 C8 C9 C16 49.4(2)
C7 C8 C9 C16 172.55(15)
C17 C8 C9 C10 173.02(14)
C7 C8 C9 C10 -63.80(17)
C16 C9 C10 C11 164.34(17)
C8 C9 C10 C11 38.5(2)
N O3 C11 C12 -1.78(19)
N O3 C11 C10 174.13(16)
C9 C10 C11 C12 -7.4(3)
C9 C10 C11 O3 177.31(15)
O3 C11 C12 C13 2.3(2)
C10 C11 C12 C13 -173.52(16)
O3 C11 C12 C7 175.66(14)
C10 C11 C12 C7 -0.2(3)
O4 C7 C12 C11 99.69(19)
C6 C7 C12 C11 -146.23(17)
C8 C7 C12 C11 -22.8(2)
O4 C7 C12 C13 -88.36(18)
C6 C7 C12 C13 25.7(2)
C8 C7 C12 C13 149.20(16)
O3 N C13 C12 1.03(18)
O3 N C13 C14 -172.02(16)
C11 C12 C13 N -2.1(2)
C7 C12 C13 N -175.40(15)
C11 C12 C13 C14 171.70(15)
C7 C12 C13 C14 -1.6(2)
O1 C1 C14 C5 179.75(16)
C2 C1 C14 C5 -0.8(3)
O1 C1 C14 C13 -1.2(3)
C2 C1 C14 C13 178.25(17)
C4 C5 C14 C1 1.1(3)
C6 C5 C14 C1 179.49(15)
C4 C5 C14 C13 -178.09(15)
C6 C5 C14 C13 0.3(2)
N C13 C14 C1 -19.7(3)
C12 C13 C14 C1 167.78(16)
N C13 C14 C5 159.45(17)
C12 C13 C14 C5 -13.1(2)
C18 O6 C17 O5 -1.9(3)
C18 O6 C17 C8 176.17(16)
C7 C8 C17 O5 -46.5(2)
C9 C8 C17 O5 75.6(2)
C7 C8 C17 O6 135.44(15)
C9 C8 C17 O6 -102.43(17)
C17 O6 C18 C19 -115.8(2)
